data_1518414
loop_
_publ_author_name
'Nishiwaki, Hisashi'
'Fujiwara, Satomi'
'Wukirsari, Tuti'
'Iwamoto, Hiroyuki'
'Mori, Shigeki'
'Nishi, Kosuke'
'Sugahara, Takuya'
'Yamauchi, Satoshi'
'Shuto, Yoshihiro'

_publ_section_title
;
 Revised Stereochemistry of Ficifolidione and Its Biological Activities
 against Insects and Cells
;
_journal_name_full 'Journal of Natural Products'
_journal_page_first 141212125500007
_journal_paper_doi 10.1021/np5006746
_journal_year 2014
_chemical_absolute_configuration rm
_chemical_formula_moiety 'C25 H38 O3'
_chemical_formula_sum 'C25 H38 O3'
_chemical_formula_weight 386.55
_space_group_crystal_system monoclinic
_space_group_IT_number 4
_space_group_name_Hall 'P 2yb'
_space_group_name_H-M_alt 'P 1 21 1'
_symmetry_space_group_name_Hall 'P 2yb'
_symmetry_space_group_name_H-M 'P 1 21 1'
_atom_sites_solution_hydrogens geom
_atom_sites_solution_primary direct
_atom_sites_solution_secondary difmap
_cell_angle_alpha 90
_cell_angle_beta 107.273(9)
_cell_angle_gamma 90
_cell_formula_units_Z 2
_cell_length_a 10.4672(15)
_cell_length_b 6.4647(9)
_cell_length_c 17.515(2)
_cell_measurement_reflns_used 4252
_cell_measurement_temperature 100(2)
_cell_measurement_theta_max 68.14
_cell_measurement_theta_min 4.42
_cell_volume 1131.7(3)
_computing_cell_refinement 'RAPID AUTO'
_computing_data_collection 'RAPID AUTO (Rigaku, ????)'
_computing_data_reduction 'RAPID AUTO'
_computing_molecular_graphics 'CrystalStructure 4.1'
_computing_publication_material 'CrystalStructure 4.1 (Rigaku, 2014)'
_computing_structure_refinement 'SHELXL-2014 (Sheldrick, 2014)'
_computing_structure_solution 'SIR2011 (Burla, et al., 2012)'
_diffrn_ambient_temperature 100(2)
_diffrn_detector_area_resol_mean 10.000
_diffrn_measured_fraction_theta_full 1.000
_diffrn_measured_fraction_theta_max 1.000
_diffrn_measurement_device_type 'Rigaku R-AXIS RAPID'
_diffrn_measurement_method \w
_diffrn_radiation_type CuK\a
_diffrn_radiation_wavelength 1.54187
_diffrn_reflns_av_R_equivalents 0.0804
_diffrn_reflns_av_unetI/netI 0.0697
_diffrn_reflns_Laue_measured_fraction_full 1.000
_diffrn_reflns_Laue_measured_fraction_max 1.000
_diffrn_reflns_limit_h_max 12
_diffrn_reflns_limit_h_min -12
_diffrn_reflns_limit_k_max 7
_diffrn_reflns_limit_k_min -7
_diffrn_reflns_limit_l_max 21
_diffrn_reflns_limit_l_min -21
_diffrn_reflns_number 20967
_diffrn_reflns_point_group_measured_fraction_full 0.970
_diffrn_reflns_point_group_measured_fraction_max 0.969
_diffrn_reflns_theta_full 67.687
_diffrn_reflns_theta_max 68.155
_diffrn_reflns_theta_min 4.424
_diffrn_source 'Varimax 50 kV 24 mA Rotating anode'
_exptl_absorpt_coefficient_mu 0.563
_exptl_absorpt_correction_T_max 0.989
_exptl_absorpt_correction_T_min 0.573
_exptl_absorpt_correction_type multi-scan
_exptl_absorpt_process_details 'ABSCOR (Rigaku, 1995)'
_exptl_crystal_colour colorless
_exptl_crystal_density_diffrn 1.134
_exptl_crystal_density_method 'not measured'
_exptl_crystal_description needle
_exptl_crystal_F_000 424
_exptl_crystal_size_max 0.300
_exptl_crystal_size_mid 0.070
_exptl_crystal_size_min 0.020
_refine_diff_density_max 0.256
_refine_diff_density_min -0.212
_refine_diff_density_rms 0.041
_refine_ls_abs_structure_details
;
 Flack x determined using 972 quotients [(I+)-(I-)]/[(I+)+(I-)]
 (Parsons, Flack and Wagner, Acta Cryst. B69 (2013) 249-259).
;
_refine_ls_abs_structure_Flack -0.1(2)
_refine_ls_extinction_method none
_refine_ls_goodness_of_fit_ref 1.142
_refine_ls_hydrogen_treatment constr
_refine_ls_matrix_type full
_refine_ls_number_parameters 261
_refine_ls_number_reflns 4025
_refine_ls_number_restraints 1
_refine_ls_restrained_S_all 1.141
_refine_ls_R_factor_all 0.0734
_refine_ls_R_factor_gt 0.0588
_refine_ls_shift/su_max 0.000
_refine_ls_shift/su_mean 0.000
_refine_ls_structure_factor_coef Fsqd
_refine_ls_weighting_details 'w=1/[\s^2^(Fo^2^)+(0.0629P)^2^+0.0751P] where P=(Fo^2^+2Fc^2^)/3'
_refine_ls_weighting_scheme calc
_refine_ls_wR_factor_gt 0.1382
_refine_ls_wR_factor_ref 0.1577
_reflns_Friedel_coverage 0.768
_reflns_Friedel_fraction_full 0.935
_reflns_Friedel_fraction_max 0.931
_reflns_number_gt 3052
_reflns_number_total 4025
_reflns_threshold_expression 'I > 2\s(I)'
_cod_data_source_file 1.cif
_cod_data_source_block 20120528
_cod_original_cell_volume 1131.8(3)
_cod_database_code 1518414
_shelx_space_group_comment
;
The symmetry employed for this shelxl refinement is uniquely defined
by the following loop, which should always be used as a source of
symmetry information in preference to the above space-group names.
They are only intended as comments.
;
_shelx_estimated_absorpt_t_min 0.849
_shelx_estimated_absorpt_t_max 0.989
_shelxl_version_number 2014-3

loop_
_space_group_symop_operation_xyz
'x, y, z'
'-x, y+1/2, -z'

loop_
_atom_site_label
_atom_site_type_symbol
_atom_site_fract_x
_atom_site_fract_y
_atom_site_fract_z
_atom_site_U_iso_or_equiv
_atom_site_adp_type
_atom_site_occupancy
_atom_site_site_symmetry_order
_atom_site_calc_flag
_atom_site_refinement_flags_posn
_atom_site_refinement_flags_adp
O1 O 0.8099(3) 0.6629(5) 0.99175(18) 0.0679(10) Uani 1 1 d . .
O2 O 0.7371(3) 0.6227(5) 0.72232(17) 0.0530(8) Uani 1 1 d . .
O3 O 0.5084(3) 0.1653(4) 0.84345(15) 0.0472(7) Uani 1 1 d . .
C1 C 0.6080(4) 0.3029(6) 0.8442(2) 0.0422(9) Uani 1 1 d . .
C2 C 0.6662(4) 0.3902(7) 0.9277(2) 0.0429(10) Uani 1 1 d . .
C3 C 0.7711(4) 0.5554(7) 0.9317(3) 0.0477(10) Uani 1 1 d . .
C4 C 0.8334(4) 0.5861(6) 0.8640(2) 0.0452(10) Uani 1 1 d . .
C5 C 0.7343(4) 0.5293(7) 0.7826(2) 0.0437(10) Uani 1 1 d . .
C6 C 0.6436(4) 0.3522(6) 0.7789(2) 0.0424(10) Uani 1 1 d . .
C7 C 0.5902(4) 0.2377(7) 0.7005(2) 0.0451(10) Uani 1 1 d . .
H7 H 0.5343 0.3350 0.6597 0.054 Uiso 1 1 calc R U
C8 C 0.5033(4) 0.0578(6) 0.7106(2) 0.0449(10) Uani 1 1 d . .
H8A H 0.5616 -0.0612 0.7335 0.054 Uiso 1 1 calc R U
H8B H 0.4447 0.0160 0.6573 0.054 Uiso 1 1 calc R U
C9 C 0.4163(4) 0.1076(7) 0.7644(2) 0.0461(10) Uani 1 1 d . .
C10 C 0.7350(4) 0.2119(7) 0.9847(2) 0.0494(11) Uani 1 1 d . .
H10A H 0.6696 0.1025 0.9835 0.059 Uiso 1 1 calc R U
H10B H 0.7702 0.2653 1.0393 0.059 Uiso 1 1 calc R U
H10C H 0.8086 0.1554 0.9672 0.059 Uiso 1 1 calc R U
C11 C 0.5554(4) 0.4848(7) 0.9576(2) 0.0499(11) Uani 1 1 d . .
H11A H 0.4890 0.3784 0.9581 0.060 Uiso 1 1 calc R U
H11B H 0.5120 0.5977 0.9219 0.060 Uiso 1 1 calc R U
H11C H 0.5944 0.5389 1.0118 0.060 Uiso 1 1 calc R U
C12 C 0.9507(4) 0.4297(8) 0.8771(3) 0.0525(11) Uani 1 1 d . .
H12A H 1.0158 0.4540 0.9295 0.063 Uiso 1 1 calc R U
H12B H 0.9944 0.4482 0.8352 0.063 Uiso 1 1 calc R U
H12C H 0.9160 0.2884 0.8748 0.063 Uiso 1 1 calc R U
C13 C 0.8847(4) 0.8061(7) 0.8633(3) 0.0527(11) Uani 1 1 d . .
H13A H 0.9250 0.8211 0.8197 0.063 Uiso 1 1 calc R U
H13B H 0.9520 0.8354 0.9144 0.063 Uiso 1 1 calc R U
H13C H 0.8101 0.9034 0.8552 0.063 Uiso 1 1 calc R U
C14 C 0.7075(4) 0.1610(7) 0.6715(2) 0.0497(11) Uani 1 1 d . .
H14A H 0.7605 0.2827 0.6648 0.060 Uiso 1 1 calc R U
H14B H 0.7662 0.0736 0.7141 0.060 Uiso 1 1 calc R U
C15 C 0.6701(4) 0.0379(8) 0.5938(2) 0.0543(12) Uani 1 1 d . .
H15 H 0.6130 -0.0812 0.5999 0.065 Uiso 1 1 calc R U
C16 C 0.7973(5) -0.0496(9) 0.5800(3) 0.0704(15) Uani 1 1 d . .
H16A H 0.8540 0.0645 0.5723 0.084 Uiso 1 1 calc R U
H16B H 0.7732 -0.1375 0.5322 0.084 Uiso 1 1 calc R U
H16C H 0.8463 -0.1317 0.6265 0.084 Uiso 1 1 calc R U
C17 C 0.5909(5) 0.1660(9) 0.5233(3) 0.0730(15) Uani 1 1 d . .
H17A H 0.6419 0.2902 0.5189 0.088 Uiso 1 1 calc R U
H17B H 0.5055 0.2066 0.5312 0.088 Uiso 1 1 calc R U
H17C H 0.5739 0.0843 0.4742 0.088 Uiso 1 1 calc R U
C18 C 0.3210(4) 0.2908(6) 0.7349(3) 0.0471(10) Uani 1 1 d . .
H18 H 0.3645 0.4182 0.7219 0.057 Uiso 1 1 calc R U
C19 C 0.1858(4) 0.2280(8) 0.6699(3) 0.0503(11) Uani 1 1 d . .
C20 C 0.2369(4) 0.3255(7) 0.7932(3) 0.0509(11) Uani 1 1 d . .
H20A H 0.2819 0.2814 0.8489 0.061 Uiso 1 1 calc R U
H20B H 0.1995 0.4667 0.7915 0.061 Uiso 1 1 calc R U
C21 C 0.1377(4) 0.1645(7) 0.7429(3) 0.0517(11) Uani 1 1 d . .
H21 H 0.0411 0.1912 0.7369 0.062 Uiso 1 1 calc R U
C22 C 0.1883(4) -0.0483(7) 0.7737(3) 0.0508(11) Uani 1 1 d . .
H22A H 0.1350 -0.1539 0.7369 0.061 Uiso 1 1 calc R U
H22B H 0.1743 -0.0692 0.8266 0.061 Uiso 1 1 calc R U
C23 C 0.3395(4) -0.0814(7) 0.7818(3) 0.0510(11) Uani 1 1 d . .
H23A H 0.3850 -0.1291 0.8369 0.061 Uiso 1 1 calc R U
H23B H 0.3466 -0.1942 0.7450 0.061 Uiso 1 1 calc R U
C24 C 0.1831(4) 0.0648(8) 0.6062(3) 0.0566(12) Uani 1 1 d . .
H24A H 0.2345 0.1146 0.5713 0.068 Uiso 1 1 calc R U
H24B H 0.0903 0.0393 0.5742 0.068 Uiso 1 1 calc R U
H24C H 0.2227 -0.0640 0.6322 0.068 Uiso 1 1 calc R U
C25 C 0.1136(5) 0.4195(8) 0.6276(3) 0.0600(13) Uani 1 1 d . .
H25A H 0.1112 0.5249 0.6674 0.072 Uiso 1 1 calc R U
H25B H 0.0219 0.3827 0.5968 0.072 Uiso 1 1 calc R U
H25C H 0.1611 0.4741 0.5915 0.072 Uiso 1 1 calc R U

loop_
_atom_site_aniso_label
_atom_site_aniso_U_11
_atom_site_aniso_U_22
_atom_site_aniso_U_33
_atom_site_aniso_U_23
_atom_site_aniso_U_13
_atom_site_aniso_U_12
O1 0.079(2) 0.066(2) 0.064(2) -0.0197(19) 0.0289(17) -0.0242(19)
O2 0.0608(18) 0.0443(19) 0.0569(17) 0.0024(15) 0.0222(14) -0.0022(15)
O3 0.0457(15) 0.0455(18) 0.0505(15) 0.0006(14) 0.0145(12) -0.0056(14)
C1 0.041(2) 0.037(2) 0.051(2) 0.0004(19) 0.0148(17) 0.0023(19)
C2 0.040(2) 0.038(2) 0.051(2) -0.0008(19) 0.0152(18) 0.0040(19)
C3 0.048(2) 0.041(3) 0.054(2) -0.005(2) 0.0142(19) 0.000(2)
C4 0.045(2) 0.039(2) 0.054(2) -0.005(2) 0.0189(19) -0.003(2)
C5 0.045(2) 0.038(2) 0.052(2) -0.003(2) 0.0197(18) 0.0032(19)
C6 0.043(2) 0.039(2) 0.048(2) -0.0010(19) 0.0159(18) -0.0046(19)
C7 0.042(2) 0.046(3) 0.049(2) -0.004(2) 0.0156(18) 0.002(2)
C8 0.043(2) 0.039(2) 0.053(2) -0.005(2) 0.0144(18) -0.002(2)
C9 0.044(2) 0.042(3) 0.051(2) -0.002(2) 0.0120(18) -0.006(2)
C10 0.052(2) 0.045(3) 0.053(2) 0.000(2) 0.0160(19) 0.005(2)
C11 0.053(2) 0.046(3) 0.056(2) -0.001(2) 0.022(2) 0.008(2)
C12 0.047(2) 0.049(3) 0.060(3) -0.001(2) 0.015(2) 0.002(2)
C13 0.053(3) 0.045(3) 0.060(3) -0.003(2) 0.017(2) -0.008(2)
C14 0.052(2) 0.046(3) 0.054(2) -0.004(2) 0.019(2) -0.004(2)
C15 0.060(3) 0.053(3) 0.054(2) -0.002(2) 0.024(2) -0.001(2)
C16 0.075(3) 0.071(4) 0.075(3) -0.021(3) 0.039(3) -0.012(3)
C17 0.095(4) 0.067(4) 0.058(3) -0.001(3) 0.023(3) 0.000(3)
C18 0.049(2) 0.032(2) 0.062(3) 0.005(2) 0.020(2) 0.004(2)
C19 0.048(2) 0.049(3) 0.054(2) 0.004(2) 0.0139(19) 0.003(2)
C20 0.054(2) 0.046(3) 0.055(2) -0.001(2) 0.019(2) 0.003(2)
C21 0.047(2) 0.048(3) 0.062(3) 0.000(2) 0.020(2) -0.002(2)
C22 0.049(2) 0.045(3) 0.062(3) 0.002(2) 0.022(2) -0.003(2)
C23 0.053(3) 0.040(3) 0.062(3) -0.001(2) 0.019(2) -0.005(2)
C24 0.058(3) 0.052(3) 0.059(3) 0.000(2) 0.017(2) 0.003(2)
C25 0.058(3) 0.061(3) 0.061(3) -0.001(2) 0.018(2) 0.009(2)

loop_
_atom_type_symbol
_atom_type_description
_atom_type_scat_dispersion_real
_atom_type_scat_dispersion_imag
_atom_type_scat_source
C C 0.0181 0.0091 'International Tables Vol C Tables 4.2.6.8 and 6.1.1.4'
H H 0.0000 0.0000 'International Tables Vol C Tables 4.2.6.8 and 6.1.1.4'
O O 0.0492 0.0322 'International Tables Vol C Tables 4.2.6.8 and 6.1.1.4'

loop_
_geom_angle_atom_site_label_1
_geom_angle_atom_site_label_2
_geom_angle_atom_site_label_3
_geom_angle
C1 O3 C9 117.1(3)
C6 C1 O3 123.4(4)
C6 C1 C2 126.9(4)
O3 C1 C2 109.7(3)
C1 C2 C3 112.5(3)
C1 C2 C11 110.5(3)
C3 C2 C11 108.3(4)
C1 C2 C10 108.6(3)
C3 C2 C10 107.5(3)
C11 C2 C10 109.3(3)
O1 C3 C2 119.2(4)
O1 C3 C4 119.0(4)
C2 C3 C4 121.7(4)
C13 C4 C3 111.2(3)
C13 C4 C5 111.0(4)
C3 C4 C5 111.3(3)
C13 C4 C12 110.1(3)
C3 C4 C12 107.5(3)
C5 C4 C12 105.5(3)
O2 C5 C6 121.6(4)
O2 C5 C4 119.9(4)
C6 C5 C4 118.3(4)
C1 C6 C5 118.9(4)
C1 C6 C7 122.4(4)
C5 C6 C7 118.6(4)
C6 C7 C8 109.9(3)
C6 C7 C14 109.9(3)
C8 C7 C14 110.8(4)
C6 C7 H7 108.7
C8 C7 H7 108.7
C14 C7 H7 108.7
C7 C8 C9 113.5(3)
C7 C8 H8A 108.9
C9 C8 H8A 108.9
C7 C8 H8B 108.9
C9 C8 H8B 108.9
H8A C8 H8B 107.7
O3 C9 C8 106.7(3)
O3 C9 C18 107.4(3)
C8 C9 C18 113.7(3)
O3 C9 C23 104.4(3)
C8 C9 C23 113.3(4)
C18 C9 C23 110.7(3)
C2 C10 H10A 109.5
C2 C10 H10B 109.5
H10A C10 H10B 109.5
C2 C10 H10C 109.5
H10A C10 H10C 109.5
H10B C10 H10C 109.5
C2 C11 H11A 109.5
C2 C11 H11B 109.5
H11A C11 H11B 109.5
C2 C11 H11C 109.5
H11A C11 H11C 109.5
H11B C11 H11C 109.5
C4 C12 H12A 109.5
C4 C12 H12B 109.5
H12A C12 H12B 109.5
C4 C12 H12C 109.5
H12A C12 H12C 109.5
H12B C12 H12C 109.5
C4 C13 H13A 109.5
C4 C13 H13B 109.5
H13A C13 H13B 109.5
C4 C13 H13C 109.5
H13A C13 H13C 109.5
H13B C13 H13C 109.5
C15 C14 C7 116.3(4)
C15 C14 H14A 108.2
C7 C14 H14A 108.2
C15 C14 H14B 108.2
C7 C14 H14B 108.2
H14A C14 H14B 107.4
C17 C15 C14 112.1(4)
C17 C15 C16 111.5(4)
C14 C15 C16 109.2(4)
C17 C15 H15 108.0
C14 C15 H15 108.0
C16 C15 H15 108.0
C15 C16 H16A 109.5
C15 C16 H16B 109.5
H16A C16 H16B 109.5
C15 C16 H16C 109.5
H16A C16 H16C 109.5
H16B C16 H16C 109.5
C15 C17 H17A 109.5
C15 C17 H17B 109.5
H17A C17 H17B 109.5
C15 C17 H17C 109.5
H17A C17 H17C 109.5
H17B C17 H17C 109.5
C9 C18 C20 109.2(3)
C9 C18 C19 113.4(3)
C20 C18 C19 87.1(3)
C9 C18 H18 114.7
C20 C18 H18 114.7
C19 C18 H18 114.7
C25 C19 C24 107.9(3)
C25 C19 C21 112.2(4)
C24 C19 C21 118.4(4)
C25 C19 C18 110.5(4)
C24 C19 C18 121.3(3)
C21 C19 C18 85.1(3)
C21 C20 C18 86.8(3)
C21 C20 H20A 114.2
C18 C20 H20A 114.2
C21 C20 H20B 114.2
C18 C20 H20B 114.2
H20A C20 H20B 111.4
C22 C21 C20 107.7(4)
C22 C21 C19 111.5(4)
C20 C21 C19 88.0(3)
C22 C21 H21 115.5
C20 C21 H21 115.5
C19 C21 H21 115.5
C21 C22 C23 113.2(4)
C21 C22 H22A 108.9
C23 C22 H22A 108.9
C21 C22 H22B 108.9
C23 C22 H22B 108.9
H22A C22 H22B 107.7
C9 C23 C22 116.6(4)
C9 C23 H23A 108.2
C22 C23 H23A 108.2
C9 C23 H23B 108.2
C22 C23 H23B 108.2
H23A C23 H23B 107.3
C19 C24 H24A 109.5
C19 C24 H24B 109.5
H24A C24 H24B 109.5
C19 C24 H24C 109.5
H24A C24 H24C 109.5
H24B C24 H24C 109.5
C19 C25 H25A 109.5
C19 C25 H25B 109.5
H25A C25 H25B 109.5
C19 C25 H25C 109.5
H25A C25 H25C 109.5
H25B C25 H25C 109.5

loop_
_geom_bond_atom_site_label_1
_geom_bond_atom_site_label_2
_geom_bond_distance
O1 C3 1.225(5)
O2 C5 1.224(5)
O3 C1 1.368(4)
O3 C9 1.481(5)
C1 C6 1.342(5)
C1 C2 1.517(5)
C2 C3 1.519(6)
C2 C11 1.533(5)
C2 C10 1.555(5)
C3 C4 1.526(6)
C4 C13 1.521(6)
C4 C5 1.538(6)
C4 C12 1.554(6)
C5 C6 1.476(6)
C6 C7 1.513(5)
C7 C8 1.519(5)
C7 C14 1.543(6)
C7 H7 1.0000
C8 C9 1.526(6)
C8 H8A 0.9900
C8 H8B 0.9900
C9 C18 1.535(6)
C9 C23 1.542(6)
C10 H10A 0.9800
C10 H10B 0.9800
C10 H10C 0.9800
C11 H11A 0.9800
C11 H11B 0.9800
C11 H11C 0.9800
C12 H12A 0.9800
C12 H12B 0.9800
C12 H12C 0.9800
C13 H13A 0.9800
C13 H13B 0.9800
C13 H13C 0.9800
C14 C15 1.524(6)
C14 H14A 0.9900
C14 H14B 0.9900
C15 C17 1.513(6)
C15 C16 1.530(6)
C15 H15 1.0000
C16 H16A 0.9800
C16 H16B 0.9800
C16 H16C 0.9800
C17 H17A 0.9800
C17 H17B 0.9800
C17 H17C 0.9800
C18 C20 1.550(5)
C18 C19 1.583(6)
C18 H18 1.0000
C19 C25 1.523(6)
C19 C24 1.530(6)
C19 C21 1.562(6)
C20 C21 1.548(6)
C20 H20A 0.9900
C20 H20B 0.9900
C21 C22 1.515(6)
C21 H21 1.0000
C22 C23 1.562(5)
C22 H22A 0.9900
C22 H22B 0.9900
C23 H23A 0.9900
C23 H23B 0.9900
C24 H24A 0.9800
C24 H24B 0.9800
C24 H24C 0.9800
C25 H25A 0.9800
C25 H25B 0.9800
C25 H25C 0.9800

loop_
_geom_torsion_atom_site_label_1
_geom_torsion_atom_site_label_2
_geom_torsion_atom_site_label_3
_geom_torsion_atom_site_label_4
_geom_torsion
C9 O3 C1 C6 -14.8(5)
C9 O3 C1 C2 163.9(3)
C6 C1 C2 C3 2.5(6)
O3 C1 C2 C3 -176.1(3)
C6 C1 C2 C11 123.7(4)
O3 C1 C2 C11 -54.9(4)
C6 C1 C2 C10 -116.5(5)
O3 C1 C2 C10 64.9(4)
C1 C2 C3 O1 167.9(4)
C11 C2 C3 O1 45.5(5)
C10 C2 C3 O1 -72.5(5)
C1 C2 C3 C4 -14.4(5)
C11 C2 C3 C4 -136.8(4)
C10 C2 C3 C4 105.2(4)
O1 C3 C4 C13 -27.2(5)
C2 C3 C4 C13 155.1(4)
O1 C3 C4 C5 -151.5(4)
C2 C3 C4 C5 30.8(5)
O1 C3 C4 C12 93.4(5)
C2 C3 C4 C12 -84.3(4)
C13 C4 C5 O2 22.7(5)
C3 C4 C5 O2 147.1(4)
C12 C4 C5 O2 -96.5(4)
C13 C4 C5 C6 -161.3(4)
C3 C4 C5 C6 -36.9(5)
C12 C4 C5 C6 79.4(4)
O3 C1 C6 C5 168.9(4)
C2 C1 C6 C5 -9.5(6)
O3 C1 C6 C7 -8.8(6)
C2 C1 C6 C7 172.8(4)
O2 C5 C6 C1 -156.2(4)
C4 C5 C6 C1 27.9(5)
O2 C5 C6 C7 21.6(6)
C4 C5 C6 C7 -154.4(4)
C1 C6 C7 C8 -4.2(5)
C5 C6 C7 C8 178.1(4)
C1 C6 C7 C14 -126.4(4)
C5 C6 C7 C14 55.9(5)
C6 C7 C8 C9 38.8(5)
C14 C7 C8 C9 160.5(3)
C1 O3 C9 C8 47.1(4)
C1 O3 C9 C18 -75.2(4)
C1 O3 C9 C23 167.3(3)
C7 C8 C9 O3 -59.6(4)
C7 C8 C9 C18 58.6(4)
C7 C8 C9 C23 -173.9(3)
C6 C7 C14 C15 178.7(4)
C8 C7 C14 C15 57.0(5)
C7 C14 C15 C17 63.4(5)
C7 C14 C15 C16 -172.6(4)
O3 C9 C18 C20 -62.9(4)
C8 C9 C18 C20 179.3(3)
C23 C9 C18 C20 50.4(4)
O3 C9 C18 C19 -158.2(3)
C8 C9 C18 C19 84.0(4)
C23 C9 C18 C19 -44.9(5)
C9 C18 C19 C25 -165.0(4)
C20 C18 C19 C25 85.3(4)
C9 C18 C19 C24 -37.3(5)
C20 C18 C19 C24 -147.0(4)
C9 C18 C19 C21 83.1(4)
C20 C18 C19 C21 -26.6(3)
C9 C18 C20 C21 -87.0(4)
C19 C18 C20 C21 26.8(3)
C18 C20 C21 C22 84.8(4)
C18 C20 C21 C19 -27.2(3)
C25 C19 C21 C22 168.3(4)
C24 C19 C21 C22 41.6(5)
C18 C19 C21 C22 -81.6(4)
C25 C19 C21 C20 -83.5(4)
C24 C19 C21 C20 149.8(4)
C18 C19 C21 C20 26.6(3)
C20 C21 C22 C23 -49.4(5)
C19 C21 C22 C23 45.5(5)
O3 C9 C23 C22 110.3(4)
C8 C9 C23 C22 -134.0(4)
C18 C9 C23 C22 -4.9(5)
C21 C22 C23 C9 4.8(6)
